data_7118074
loop_
_publ_author_name
'Hao Wang'
'Jiji Zhang'
'Zhenyang Lin'
'Zuowei Xie'

_publ_section_title
;
 The synthesis and structure of a carbene-stabilized
 iminocarboranyl-boron(I) compound
;
_journal_name_full Chem.Commun.
_journal_page_first 16817
_journal_paper_doi 10.1039/C5cc06818E
_journal_volume 51
_journal_year 2015
_chemical_formula_sum 'C19 H37 B10 N'
_chemical_formula_weight 387.60
_chemical_name_systematic
; 
 ? 
;
_space_group_IT_number 14
_symmetry_cell_setting monoclinic
_symmetry_space_group_name_Hall '-P 2yn'
_symmetry_space_group_name_H-M 'P 1 21/n 1'
_atom_sites_solution_hydrogens geom
_atom_sites_solution_primary direct
_atom_sites_solution_secondary difmap
_audit_creation_method SHELXL-97
_audit_update_record
;
2015-06-01 deposited with the CCDC.
2015-09-25 downloaded from the CCDC.
;
_cell_angle_alpha 90.00
_cell_angle_beta 108.022(2)
_cell_angle_gamma 90.00
_cell_formula_units_Z 4
_cell_length_a 10.5147(13)
_cell_length_b 20.272(2)
_cell_length_c 12.1906(14)
_cell_measurement_reflns_used 530
_cell_measurement_temperature 296(2)
_cell_measurement_theta_max 15
_cell_measurement_theta_min 15
_cell_volume 2471.0(5)
_computing_cell_refinement 'BRUKER KAPPA APEXII DUO DIFFRACTOMETER'
_computing_data_collection 'BRUKER KAPPA APEXII DUO DIFFRACTOMETER'
_computing_data_reduction 'BRUKER KAPPA APEXII DUO DIFFRACTOMETER'
_computing_molecular_graphics 'SIEMENS SHELXTL'
_computing_publication_material 'SIEMENS SHELXTL'
_computing_structure_refinement 'SHELXL-97 (Sheldrick, 2008)'
_computing_structure_solution 'SHELXS-97 (Sheldrick, 2008)'
_diffrn_ambient_temperature 296(2)
_diffrn_measured_fraction_theta_full 1.000
_diffrn_measured_fraction_theta_max 1.000
_diffrn_measurement_device_type 'BRUKER KAPPA APEXII DUO DIFFRACTOMETER'
_diffrn_measurement_method 'PHI & OMEGA SCAN'
_diffrn_radiation_monochromator graphite
_diffrn_radiation_source 'fine-focus sealed tube'
_diffrn_radiation_type MoK\a
_diffrn_radiation_wavelength 0.71073
_diffrn_reflns_av_R_equivalents 0.1294
_diffrn_reflns_av_sigmaI/netI 0.1113
_diffrn_reflns_limit_h_max 12
_diffrn_reflns_limit_h_min -12
_diffrn_reflns_limit_k_max 24
_diffrn_reflns_limit_k_min -24
_diffrn_reflns_limit_l_max 14
_diffrn_reflns_limit_l_min -14
_diffrn_reflns_number 22075
_diffrn_reflns_theta_full 25.24
_diffrn_reflns_theta_max 25.24
_diffrn_reflns_theta_min 2.01
_exptl_absorpt_coefficient_mu 0.053
_exptl_absorpt_correction_T_max 0.7032
_exptl_absorpt_correction_T_min 0.5142
_exptl_absorpt_correction_type multi-scan
_exptl_crystal_colour colourless
_exptl_crystal_density_diffrn 1.042
_exptl_crystal_density_method 'not measured'
_exptl_crystal_description block
_exptl_crystal_F_000 832
_exptl_crystal_size_max 0.50
_exptl_crystal_size_mid 0.40
_exptl_crystal_size_min 0.30
_refine_diff_density_max 0.267
_refine_diff_density_min -0.240
_refine_diff_density_rms 0.061
_refine_ls_extinction_coef 0.053(7)
_refine_ls_extinction_expression Fc^*^=kFc[1+0.001xFc^2^\l^3^/sin(2\q)]^-1/4^
_refine_ls_extinction_method SHELXL
_refine_ls_goodness_of_fit_ref 1.025
_refine_ls_hydrogen_treatment riding
_refine_ls_matrix_type full
_refine_ls_number_parameters 272
_refine_ls_number_reflns 4469
_refine_ls_number_restraints 0
_refine_ls_restrained_S_all 1.025
_refine_ls_R_factor_all 0.1250
_refine_ls_R_factor_gt 0.0841
_refine_ls_shift/su_max 0.000
_refine_ls_shift/su_mean 0.000
_refine_ls_structure_factor_coef Fsqd
_refine_ls_weighting_details 'calc w=1/[\s^2^(Fo^2^)+(0.1523P)^2^+0.1705P] where P=(Fo^2^+2Fc^2^)/3'
_refine_ls_weighting_scheme calc
_refine_ls_wR_factor_gt 0.2165
_refine_ls_wR_factor_ref 0.2608
_reflns_number_gt 2804
_reflns_number_total 4469
_reflns_threshold_expression >2sigma(I)
_cod_data_source_file c5cc06818e2.cif
_cod_data_source_block 1
_cod_original_sg_symbol_H-M P2(1)/n
_cod_database_code 7118074

loop_
_symmetry_equiv_pos_as_xyz
'x, y, z'
'-x+1/2, y+1/2, -z+1/2'
'-x, -y, -z'
'x-1/2, -y-1/2, z-1/2'

loop_
_atom_site_label
_atom_site_type_symbol
_atom_site_fract_x
_atom_site_fract_y
_atom_site_fract_z
_atom_site_U_iso_or_equiv
_atom_site_adp_type
_atom_site_occupancy
_atom_site_symmetry_multiplicity
_atom_site_calc_flag
_atom_site_refinement_flags
_atom_site_disorder_assembly
_atom_site_disorder_group
N1 N 0.7179(2) 0.07921(9) 0.69724(18) 0.0365(5) Uani 1 1 d . . .
C1 C 0.6456(2) 0.15815(12) 0.8037(2) 0.0381(6) Uani 1 1 d . . .
C2 C 0.4975(3) 0.12323(15) 0.7460(3) 0.0545(8) Uani 1 1 d . . .
H2 H 0.4839 0.0872 0.6759 0.065 Uiso 1 1 calc R . .
C11 C 0.7513(2) 0.13369(12) 0.7469(2) 0.0355(6) Uani 1 1 d . . .
C12 C 0.8741(3) 0.17785(12) 0.7541(2) 0.0442(7) Uani 1 1 d . . .
C13 C 0.9480(3) 0.19767(17) 0.8791(3) 0.0632(9) Uani 1 1 d . . .
H13A H 0.8879 0.2209 0.9108 0.095 Uiso 1 1 calc R . .
H13B H 1.0222 0.2257 0.8807 0.095 Uiso 1 1 calc R . .
H13C H 0.9803 0.1588 0.9241 0.095 Uiso 1 1 calc R . .
C14 C 0.8294(4) 0.23925(15) 0.6781(3) 0.0665(9) Uani 1 1 d . . .
H14A H 0.7837 0.2259 0.6003 0.100 Uiso 1 1 calc R . .
H14B H 0.9063 0.2651 0.6795 0.100 Uiso 1 1 calc R . .
H14C H 0.7702 0.2651 0.7070 0.100 Uiso 1 1 calc R . .
C15 C 0.9752(3) 0.14152(16) 0.7084(3) 0.0673(10) Uani 1 1 d . . .
H15A H 0.9328 0.1287 0.6297 0.101 Uiso 1 1 calc R . .
H15B H 1.0068 0.1029 0.7544 0.101 Uiso 1 1 calc R . .
H15C H 1.0493 0.1701 0.7125 0.101 Uiso 1 1 calc R . .
C16 C 0.7759(2) 0.03809(11) 0.6311(2) 0.0370(6) Uani 1 1 d . . .
C17 C 0.8576(3) -0.01469(13) 0.6850(3) 0.0474(7) Uani 1 1 d . . .
C18 C 0.8946(3) -0.05986(15) 0.6148(3) 0.0626(9) Uani 1 1 d . . .
H18A H 0.9487 -0.0953 0.6487 0.075 Uiso 1 1 calc R . .
C19 C 0.8539(3) -0.05383(17) 0.4973(3) 0.0690(10) Uani 1 1 d . . .
H19A H 0.8800 -0.0849 0.4524 0.083 Uiso 1 1 calc R . .
C20 C 0.7744(3) -0.00174(16) 0.4458(3) 0.0583(8) Uani 1 1 d . . .
H20A H 0.7479 0.0022 0.3659 0.070 Uiso 1 1 calc R . .
C21 C 0.7323(3) 0.04552(13) 0.5105(2) 0.0425(7) Uani 1 1 d . . .
C22 C 0.6413(3) 0.10175(14) 0.4511(2) 0.0495(7) Uani 1 1 d . . .
H22A H 0.6492 0.1364 0.5089 0.059 Uiso 1 1 calc R . .
C23 C 0.6829(5) 0.1320(2) 0.3536(4) 0.1036(15) Uani 1 1 d . . .
H23A H 0.7746 0.1457 0.3822 0.155 Uiso 1 1 calc R . .
H23B H 0.6273 0.1695 0.3233 0.155 Uiso 1 1 calc R . .
H23C H 0.6729 0.0999 0.2936 0.155 Uiso 1 1 calc R . .
C24 C 0.4963(4) 0.08050(19) 0.4102(4) 0.0914(14) Uani 1 1 d . . .
H24A H 0.4723 0.0624 0.4738 0.137 Uiso 1 1 calc R . .
H24B H 0.4840 0.0477 0.3510 0.137 Uiso 1 1 calc R . .
H24C H 0.4407 0.1179 0.3797 0.137 Uiso 1 1 calc R . .
C25 C 0.9037(3) -0.02308(15) 0.8147(3) 0.0587(8) Uani 1 1 d . . .
H25A H 0.8888 0.0190 0.8484 0.070 Uiso 1 1 calc R . .
C26 C 1.0534(4) -0.0387(2) 0.8626(4) 0.1034(15) Uani 1 1 d . . .
H26A H 1.1034 -0.0058 0.8369 0.155 Uiso 1 1 calc R . .
H26B H 1.0704 -0.0813 0.8354 0.155 Uiso 1 1 calc R . .
H26C H 1.0801 -0.0389 0.9453 0.155 Uiso 1 1 calc R . .
C27 C 0.8210(5) -0.0753(2) 0.8518(4) 0.0983(14) Uani 1 1 d . . .
H27A H 0.7278 -0.0643 0.8214 0.147 Uiso 1 1 calc R . .
H27B H 0.8465 -0.0767 0.9345 0.147 Uiso 1 1 calc R . .
H27C H 0.8365 -0.1176 0.8229 0.147 Uiso 1 1 calc R . .
B3 B 0.5890(4) 0.0980(2) 0.8784(3) 0.0617(10) Uani 1 1 d . . .
H3 H 0.6350 0.0489 0.8992 0.074 Uiso 1 1 calc R . .
B4 B 0.6678(4) 0.1715(2) 0.9470(3) 0.0669(11) Uani 1 1 d . . .
H4 H 0.7657 0.1704 1.0142 0.080 Uiso 1 1 calc R . .
B5 B 0.6217(4) 0.23643(17) 0.8464(4) 0.0636(11) Uani 1 1 d . . .
H5 H 0.6907 0.2776 0.8488 0.076 Uiso 1 1 calc R . .
B6 B 0.5168(3) 0.20427(19) 0.7146(4) 0.0615(10) Uani 1 1 d . . .
H6 H 0.5168 0.2233 0.6301 0.074 Uiso 1 1 calc R . .
B7 B 0.4128(4) 0.1104(2) 0.8400(4) 0.0759(13) Uani 1 1 d . . .
H7 H 0.3437 0.0690 0.8361 0.091 Uiso 1 1 calc R . .
B8 B 0.5197(5) 0.1422(3) 0.9720(4) 0.0856(14) Uani 1 1 d . . .
H8 H 0.5217 0.1221 1.0563 0.103 Uiso 1 1 calc R . .
B9 B 0.5382(4) 0.2278(3) 0.9491(4) 0.0848(15) Uani 1 1 d . . .
H9 H 0.5510 0.2641 1.0188 0.102 Uiso 1 1 calc R . .
B10 B 0.4468(4) 0.2477(2) 0.8067(5) 0.0806(14) Uani 1 1 d . . .
H10 H 0.4003 0.2964 0.7823 0.097 Uiso 1 1 calc R . .
B11 B 0.3691(4) 0.1748(2) 0.7409(4) 0.0752(13) Uani 1 1 d . . .
H11 H 0.2719 0.1754 0.6727 0.090 Uiso 1 1 calc R . .
B12 B 0.3837(4) 0.1891(2) 0.8869(4) 0.0823(14) Uani 1 1 d . . .
H12 H 0.2967 0.1994 0.9163 0.099 Uiso 1 1 calc R . .

loop_
_atom_site_aniso_label
_atom_site_aniso_U_11
_atom_site_aniso_U_22
_atom_site_aniso_U_33
_atom_site_aniso_U_23
_atom_site_aniso_U_13
_atom_site_aniso_U_12
N1 0.0426(11) 0.0301(11) 0.0406(12) -0.0022(9) 0.0185(9) 0.0019(9)
C1 0.0383(13) 0.0346(13) 0.0434(15) -0.0082(11) 0.0155(11) -0.0002(10)
C2 0.0433(16) 0.0613(19) 0.0662(19) -0.0273(15) 0.0274(14) -0.0134(13)
C11 0.0376(13) 0.0313(13) 0.0398(14) 0.0014(11) 0.0149(11) 0.0038(10)
C12 0.0428(14) 0.0375(14) 0.0575(17) -0.0081(12) 0.0233(13) -0.0055(11)
C13 0.0454(16) 0.076(2) 0.067(2) -0.0117(17) 0.0157(15) -0.0129(15)
C14 0.069(2) 0.0519(18) 0.084(2) 0.0077(17) 0.0327(18) -0.0115(15)
C15 0.0535(18) 0.062(2) 0.102(3) -0.0235(19) 0.0478(18) -0.0173(15)
C16 0.0380(13) 0.0313(12) 0.0456(14) -0.0064(11) 0.0187(11) -0.0012(10)
C17 0.0479(15) 0.0368(14) 0.0563(18) -0.0099(13) 0.0145(13) 0.0028(12)
C18 0.0591(18) 0.0469(17) 0.079(2) -0.0155(16) 0.0178(16) 0.0153(14)
C19 0.069(2) 0.062(2) 0.079(2) -0.0331(19) 0.0282(18) 0.0083(17)
C20 0.0624(19) 0.0654(19) 0.0521(18) -0.0185(15) 0.0254(15) -0.0060(16)
C21 0.0437(14) 0.0410(14) 0.0469(15) -0.0073(12) 0.0200(12) -0.0068(11)
C22 0.0551(17) 0.0455(15) 0.0480(17) 0.0014(13) 0.0162(13) -0.0074(13)
C23 0.137(4) 0.093(3) 0.103(3) 0.045(3) 0.071(3) 0.017(3)
C24 0.056(2) 0.070(2) 0.128(4) 0.020(2) 0.000(2) -0.0022(17)
C25 0.0699(19) 0.0419(16) 0.0550(19) -0.0023(14) 0.0058(15) 0.0113(14)
C26 0.086(3) 0.117(3) 0.084(3) -0.010(3) -0.010(2) 0.033(3)
C27 0.136(4) 0.079(3) 0.072(3) 0.018(2) 0.020(3) -0.011(2)
B3 0.070(2) 0.061(2) 0.069(2) 0.0028(19) 0.043(2) -0.0044(18)
B4 0.054(2) 0.103(3) 0.048(2) -0.022(2) 0.0217(17) -0.008(2)
B5 0.054(2) 0.0480(19) 0.096(3) -0.032(2) 0.034(2) -0.0018(16)
B6 0.0484(19) 0.064(2) 0.070(2) 0.0055(19) 0.0148(17) 0.0198(16)
B7 0.065(2) 0.087(3) 0.096(3) -0.034(2) 0.054(2) -0.026(2)
B8 0.077(3) 0.130(4) 0.066(3) -0.009(3) 0.045(2) -0.009(3)
B9 0.068(3) 0.105(3) 0.096(3) -0.062(3) 0.047(2) -0.019(2)
B10 0.062(2) 0.072(3) 0.114(4) -0.028(3) 0.036(2) 0.015(2)
B11 0.0387(19) 0.098(3) 0.091(3) -0.024(3) 0.0230(19) 0.0047(19)
B12 0.054(2) 0.105(3) 0.102(3) -0.047(3) 0.044(2) -0.007(2)

loop_
_atom_type_symbol
_atom_type_description
_atom_type_scat_dispersion_real
_atom_type_scat_dispersion_imag
_atom_type_scat_source
C C 0.0033 0.0016 'International Tables Vol C Tables 4.2.6.8 and 6.1.1.4'
H H 0.0000 0.0000 'International Tables Vol C Tables 4.2.6.8 and 6.1.1.4'
B B 0.0013 0.0007 'International Tables Vol C Tables 4.2.6.8 and 6.1.1.4'
N N 0.0061 0.0033 'International Tables Vol C Tables 4.2.6.8 and 6.1.1.4'

loop_
_geom_angle_atom_site_label_1
_geom_angle_atom_site_label_2
_geom_angle_atom_site_label_3
_geom_angle
_geom_angle_site_symmetry_1
_geom_angle_site_symmetry_3
C11 N1 C16 133.1(2) . .
C11 C1 C2 112.42(19) . .
C11 C1 B4 127.8(2) . .
C2 C1 B4 108.3(2) . .
C11 C1 B5 128.4(2) . .
C2 C1 B5 108.5(2) . .
B4 C1 B5 61.9(2) . .
C11 C1 B6 114.9(2) . .
C2 C1 B6 60.8(2) . .
B4 C1 B6 112.9(2) . .
B5 C1 B6 61.9(2) . .
C11 C1 B3 114.6(2) . .
C2 C1 B3 59.4(2) . .
B4 C1 B3 62.4(2) . .
B5 C1 B3 112.7(2) . .
B6 C1 B3 112.4(2) . .
C1 C2 B7 114.0(2) . .
C1 C2 B3 62.60(19) . .
B7 C2 B3 64.2(2) . .
C1 C2 B11 112.7(2) . .
B7 C2 B11 62.3(3) . .
B3 C2 B11 115.9(3) . .
C1 C2 B6 61.57(17) . .
B7 C2 B6 115.3(3) . .
B3 C2 B6 115.7(2) . .
B11 C2 B6 63.1(2) . .
N1 C11 C12 129.7(2) . .
N1 C11 C1 111.2(2) . .
C12 C11 C1 119.1(2) . .
C15 C12 C13 106.9(3) . .
C15 C12 C14 106.7(2) . .
C13 C12 C14 110.7(2) . .
C15 C12 C11 111.2(2) . .
C13 C12 C11 111.3(2) . .
C14 C12 C11 109.9(2) . .
C17 C16 C21 121.7(2) . .
C17 C16 N1 119.4(2) . .
C21 C16 N1 118.1(2) . .
C18 C17 C16 117.6(3) . .
C18 C17 C25 120.6(3) . .
C16 C17 C25 121.8(2) . .
C19 C18 C17 122.0(3) . .
C18 C19 C20 119.8(3) . .
C19 C20 C21 121.6(3) . .
C20 C21 C16 117.3(3) . .
C20 C21 C22 120.5(3) . .
C16 C21 C22 122.1(2) . .
C24 C22 C23 111.2(3) . .
C24 C22 C21 111.4(2) . .
C23 C22 C21 112.6(3) . .
C17 C25 C27 111.1(3) . .
C17 C25 C26 112.3(3) . .
C27 C25 C26 110.9(3) . .
C2 B3 C1 57.98(18) . .
C2 B3 B8 103.6(3) . .
C1 B3 B8 104.9(3) . .
C2 B3 B7 57.7(2) . .
C1 B3 B7 105.1(3) . .
B8 B3 B7 59.9(2) . .
C2 B3 B4 103.9(3) . .
C1 B3 B4 58.18(19) . .
B8 B3 B4 59.9(2) . .
B7 B3 B4 107.4(3) . .
C1 B4 B5 59.08(19) . .
C1 B4 B8 105.8(3) . .
B5 B4 B8 107.6(3) . .
C1 B4 B9 104.7(3) . .
B5 B4 B9 59.1(3) . .
B8 B4 B9 59.9(3) . .
C1 B4 B3 59.46(18) . .
B5 B4 B3 108.1(3) . .
B8 B4 B3 59.8(2) . .
B9 B4 B3 107.2(3) . .
C1 B5 B9 106.2(3) . .
C1 B5 B4 59.01(19) . .
B9 B5 B4 61.1(3) . .
C1 B5 B10 106.0(2) . .
B9 B5 B10 59.8(3) . .
B4 B5 B10 109.0(3) . .
C1 B5 B6 59.42(18) . .
B9 B5 B6 107.7(3) . .
B4 B5 B6 108.5(3) . .
B10 B5 B6 59.7(2) . .
C2 B6 C1 57.60(17) . .
C2 B6 B10 103.6(3) . .
C1 B6 B10 105.8(3) . .
C2 B6 B5 103.6(3) . .
C1 B6 B5 58.71(19) . .
B10 B6 B5 60.1(2) . .
C2 B6 B11 57.9(2) . .
C1 B6 B11 105.3(3) . .
B10 B6 B11 59.5(2) . .
B5 B6 B11 107.1(3) . .
C2 B7 B11 59.4(2) . .
C2 B7 B12 105.3(3) . .
B11 B7 B12 60.5(3) . .
C2 B7 B8 104.0(3) . .
B11 B7 B8 108.2(3) . .
B12 B7 B8 59.9(3) . .
C2 B7 B3 58.1(2) . .
B11 B7 B3 108.5(3) . .
B12 B7 B3 108.3(3) . .
B8 B7 B3 59.9(2) . .
B12 B8 B7 59.5(3) . .
B12 B8 B3 108.3(3) . .
B7 B8 B3 60.3(2) . .
B12 B8 B9 59.3(3) . .
B7 B8 B9 106.4(4) . .
B3 B8 B9 107.8(3) . .
B12 B8 B4 108.3(3) . .
B7 B8 B4 108.0(3) . .
B3 B8 B4 60.3(2) . .
B9 B8 B4 60.2(3) . .
B5 B9 B10 60.6(3) . .
B5 B9 B12 109.8(3) . .
B10 B9 B12 61.5(3) . .
B5 B9 B8 108.3(3) . .
B10 B9 B8 109.1(3) . .
B12 B9 B8 59.9(3) . .
B5 B9 B4 59.8(2) . .
B10 B9 B4 108.7(3) . .
B12 B9 B4 108.5(3) . .
B8 B9 B4 59.9(3) . .
B9 B10 B6 107.9(3) . .
B9 B10 B11 107.1(3) . .
B6 B10 B11 60.9(2) . .
B9 B10 B5 59.6(2) . .
B6 B10 B5 60.2(2) . .
B11 B10 B5 108.3(3) . .
B9 B10 B12 59.2(3) . .
B6 B10 B12 108.4(3) . .
B11 B10 B12 59.5(3) . .
B5 B10 B12 107.2(3) . .
C2 B11 B7 58.3(2) . .
C2 B11 B10 104.5(3) . .
B7 B11 B10 109.2(3) . .
C2 B11 B12 104.1(3) . .
B7 B11 B12 60.0(3) . .
B10 B11 B12 61.2(3) . .
C2 B11 B6 58.99(19) . .
B7 B11 B6 108.6(3) . .
B10 B11 B6 59.5(2) . .
B12 B11 B6 108.5(3) . .
B9 B12 B7 108.5(3) . .
B9 B12 B8 60.8(3) . .
B7 B12 B8 60.6(3) . .
B9 B12 B11 106.8(3) . .
B7 B12 B11 59.4(3) . .
B8 B12 B11 107.9(3) . .
B9 B12 B10 59.2(3) . .
B7 B12 B10 107.1(3) . .
B8 B12 B10 108.0(3) . .
B11 B12 B10 59.3(3) . .

loop_
_geom_bond_atom_site_label_1
_geom_bond_atom_site_label_2
_geom_bond_distance
_geom_bond_site_symmetry_2
N1 C11 1.256(3) .
N1 C16 1.422(3) .
C1 C11 1.560(3) .
C1 C2 1.657(4) .
C1 B4 1.711(4) .
C1 B5 1.713(4) .
C1 B6 1.725(4) .
C1 B3 1.735(4) .
C2 B7 1.675(5) .
C2 B3 1.682(5) .
C2 B11 1.694(5) .
C2 B6 1.713(5) .
C11 C12 1.551(3) .
C12 C15 1.533(4) .
C12 C13 1.535(4) .
C12 C14 1.536(4) .
C16 C17 1.402(4) .
C16 C21 1.407(4) .
C17 C18 1.388(4) .
C17 C25 1.513(4) .
C18 C19 1.368(5) .
C19 C20 1.372(5) .
C20 C21 1.397(4) .
C21 C22 1.520(4) .
C22 C24 1.513(4) .
C22 C23 1.516(4) .
C25 C27 1.524(5) .
C25 C26 1.533(5) .
B3 B8 1.775(6) .
B3 B7 1.783(6) .
B3 B4 1.784(6) .
B4 B5 1.761(6) .
B4 B8 1.778(6) .
B4 B9 1.784(6) .
B5 B9 1.747(6) .
B5 B10 1.766(5) .
B5 B6 1.768(6) .
B6 B10 1.758(5) .
B6 B11 1.783(5) .
B7 B11 1.743(7) .
B7 B12 1.754(6) .
B7 B8 1.775(7) .
B8 B12 1.762(8) .
B8 B9 1.777(8) .
B9 B10 1.751(8) .
B9 B12 1.751(6) .
B10 B11 1.758(6) .
B10 B12 1.792(7) .
B11 B12 1.763(7) .
